data_2201762
loop_
_publ_author_name
'Kolitsch, Uwe'
'Tillmanns, Ekkehart'

_publ_section_title
;
Sc~2~TiO~5~, an entropy-stabilized pseudobrookite-type compound
;
_journal_name_full 'Acta Crystallographica, Section E'
_journal_page_first i36
_journal_page_last i39
_journal_paper_doi 10.1107/S1600536803003544
_journal_volume 59
_journal_year 2003
_chemical_formula_iupac 'Sc2 Ti1 O5'
_chemical_formula_structural 'Sc2 Ti1 O5'
_chemical_formula_sum 'O5 Sc2 Ti'
_chemical_formula_weight 217.82
_chemical_name_common 'scandium titanate'
_space_group_IT_number 63
_space_group_name_Hall '-C 2c 2'
_space_group_name_H-M_alt 'C m c m'
_symmetry_cell_setting orthorhombic
_symmetry_space_group_name_Hall '-C 2c 2'
_symmetry_space_group_name_H-M 'C m c m'
_cell_angle_alpha 90.00
_cell_angle_beta 90.00
_cell_angle_gamma 90.00
_cell_formula_units_Z 4
_cell_length_a 3.8510(10)
_cell_length_b 10.131(2)
_cell_length_c 10.287(2)
_cell_measurement_temperature 293(2)
_cell_volume 401.34(15)
_database_code_amcsd 0010400
_diffrn_ambient_temperature 293(2)
_exptl_crystal_density_diffrn 3.605
_cod_database_code 2201762
_amcsd_formula_title Sc2TiO5

loop_
_space_group_symop_operation_xyz
'x, y, z'
'-x, -y, z+1/2'
'-x, y, -z+1/2'
'x, -y, -z'
'x+1/2, y+1/2, z'
'-x+1/2, -y+1/2, z+1/2'
'-x+1/2, y+1/2, -z+1/2'
'x+1/2, -y+1/2, -z'
'-x, -y, -z'
'x, y, -z-1/2'
'x, -y, z-1/2'
'-x, y, z'
'-x+1/2, -y+1/2, -z'
'x+1/2, y+1/2, -z-1/2'
'x+1/2, -y+1/2, z-1/2'
'-x+1/2, y+1/2, z'

loop_
_atom_site_label
_atom_site_fract_x
_atom_site_fract_y
_atom_site_fract_z
_atom_site_U_iso_or_equiv
_atom_site_adp_type
_atom_site_calc_flag
_atom_site_refinement_flags
_atom_site_occupancy
_atom_site_disorder_assembly
_atom_site_disorder_group
_atom_site_type_symbol
Ti1 0.0000 0.36444(3) 0.43775(3) 0.00474(12) Uani d SP 0.40 . . Ti
Sc1 0.0000 0.36444(3) 0.43775(3) 0.00474(12) Uani d SP 0.60 . . Sc
Ti2 0.0000 0.30752(4) 0.7500 0.00549(13) Uani d SP 0.20 . . Ti
Sc2 0.0000 0.30752(4) 0.7500 0.00549(13) Uani d SP 0.80 . . Sc
O1 0.0000 0.45339(14) 0.61424(15) 0.0146(3) Uani d S 1 . . O
O2 -0.5000 0.23222(19) 0.7500 0.0088(3) Uani d S 1 . . O
O3 0.0000 0.19241(13) 0.57087(13) 0.0096(3) Uani d S 1 . . O

loop_
_atom_site_aniso_label
_atom_site_aniso_U_11
_atom_site_aniso_U_22
_atom_site_aniso_U_33
_atom_site_aniso_U_12
_atom_site_aniso_U_13
_atom_site_aniso_U_23
Ti1 0.00496(17) 0.00393(17) 0.00533(17) 0.000 0.000 -0.00004(9)
Sc1 0.00496(17) 0.00393(17) 0.00533(17) 0.000 0.000 -0.00004(9)
Ti2 0.0059(2) 0.0061(2) 0.0044(2) 0.000 0.000 0.000
Sc2 0.0059(2) 0.0061(2) 0.0044(2) 0.000 0.000 0.000
O1 0.0159(7) 0.0184(7) 0.0095(6) 0.000 0.000 0.0059(5)
O2 0.0078(8) 0.0112(8) 0.0075(7) 0.000 0.000 0.000
O3 0.0114(6) 0.0092(6) 0.0082(6) 0.000 0.000 -0.0002(4)

loop_
_geom_bond_atom_site_label_1
_geom_bond_atom_site_label_2
_geom_bond_site_symmetry_2
_geom_bond_distance
_geom_bond_publ_flag
Ti1 O1 9_566 1.9215(15) yes
Ti1 O3 13_456 2.0117(6) yes
Ti1 O3 13_556 2.0117(6) ?
Ti1 O1 . 2.0269(16) yes
Ti1 O2 13_456 2.1655(10) yes
Ti1 O3 . 2.2164(14) yes
Sc2 O1 10_557 2.0333(14) yes
Sc2 O1 . 2.0333(14) ?
Sc2 O2 . 2.0711(9) yes
Sc2 O2 1_655 2.0711(9) ?
Sc2 O3 . 2.1807(14) yes
Sc2 O3 10_557 2.1807(14) ?

loop_
_cod_related_entry_id
_cod_related_entry_database
_cod_related_entry_code
1 AMCSD 0010400
